data_7252064
loop_
_publ_author_name
'Chen, Hao'
'Ding, Jiaxin'
'Tang, Yirong'
'Zhang, Zongqi'

_publ_section_title
;
 Synthesis and Structural Characterization of a Nonaromatic
 Dithia-di-2,6-naphthioctaphyrin(1.0.0.1.1.0.0.1)
;
_journal_name_full 'Physical Chemistry Chemical Physics'
_journal_paper_doi 10.1039/D6CP01024E
_journal_year 2026
_chemical_formula_moiety 'C84 H68 N4 S2, 3[CHCl3]'
_chemical_formula_sum 'C87 H71 Cl9 N4 S2'
_chemical_formula_weight 1555.64
_space_group_crystal_system triclinic
_space_group_IT_number 2
_space_group_name_Hall '-P 1'
_space_group_name_H-M_alt 'P -1'
_atom_sites_solution_hydrogens geom
_atom_sites_solution_primary dual
_audit_creation_date 2025-12-11
_audit_creation_method
;
Olex2 1.5
(compiled 2024.02.16 svn.r378c4104 for OlexSys, GUI svn.r6928)
;
_audit_update_record
;
2026-01-07 deposited with the CCDC.	2026-05-26 downloaded from the CCDC.
;
_cell_angle_alpha 95.993(2)
_cell_angle_beta 103.731(2)
_cell_angle_gamma 94.466(2)
_cell_formula_units_Z 2
_cell_length_a 13.5455(5)
_cell_length_b 14.0485(5)
_cell_length_c 22.4224(8)
_cell_measurement_reflns_used 9908
_cell_measurement_temperature 215.00
_cell_measurement_theta_max 66.274
_cell_measurement_theta_min 3.181
_cell_volume 4098.9(3)
_computing_cell_refinement 'SAINT V8.40B (?, 2016)'
_computing_data_reduction 'SAINT V8.40B (?, 2016)'
_computing_molecular_graphics 'Olex2 1.5 (Dolomanov et al., 2009)'
_computing_publication_material 'Olex2 1.5 (Dolomanov et al., 2009)'
_computing_structure_refinement 'SHELXL 2018/3 (Sheldrick, 2015)'
_computing_structure_solution 'SHELXT 2018/2 (Sheldrick, 2018)'
_diffrn_ambient_temperature 215.00
_diffrn_measured_fraction_theta_full 0.987
_diffrn_measured_fraction_theta_max 0.975
_diffrn_measurement_device_type 'Bruker APEX-II CCD'
_diffrn_measurement_method '\f and \w scans'
_diffrn_radiation_type CuK\a
_diffrn_radiation_wavelength 1.54178
_diffrn_reflns_av_R_equivalents 0.1128
_diffrn_reflns_av_unetI/netI 0.1005
_diffrn_reflns_Laue_measured_fraction_full 0.987
_diffrn_reflns_Laue_measured_fraction_max 0.975
_diffrn_reflns_limit_h_max 16
_diffrn_reflns_limit_h_min -16
_diffrn_reflns_limit_k_max 16
_diffrn_reflns_limit_k_min -16
_diffrn_reflns_limit_l_max 26
_diffrn_reflns_limit_l_min -26
_diffrn_reflns_number 75505
_diffrn_reflns_point_group_measured_fraction_full 0.987
_diffrn_reflns_point_group_measured_fraction_max 0.975
_diffrn_reflns_theta_full 67.679
_diffrn_reflns_theta_max 68.403
_diffrn_reflns_theta_min 2.045
_diffrn_source_current 1.1
_diffrn_source_power 0.05500000000000001
_diffrn_source_voltage 50.0
_diffrn_standards_number 0
_exptl_absorpt_coefficient_mu 3.643
_exptl_absorpt_correction_T_max 0.7528
_exptl_absorpt_correction_T_min 0.4835
_exptl_absorpt_correction_type multi-scan
_exptl_absorpt_process_details
;
SADABS-2016/2 (Bruker,2016/2) was used for absorption correction.
wR2(int) was 0.1293 before and 0.0740 after correction.
The Ratio of minimum to maximum transmission is 0.6423.
The \l/2 correction factor is Not present.
;
_exptl_crystal_colour green
_exptl_crystal_colour_primary green
_exptl_crystal_density_diffrn 1.260
_exptl_crystal_description block
_exptl_crystal_F_000 1612
_exptl_crystal_size_max 0.38
_exptl_crystal_size_mid 0.35
_exptl_crystal_size_min 0.21
_refine_diff_density_max 0.308
_refine_diff_density_min -0.263
_refine_diff_density_rms 0.046
_refine_ls_extinction_method none
_refine_ls_goodness_of_fit_ref 1.116
_refine_ls_hydrogen_treatment constr
_refine_ls_matrix_type full
_refine_ls_number_parameters 823
_refine_ls_number_reflns 14677
_refine_ls_number_restraints 0
_refine_ls_restrained_S_all 1.116
_refine_ls_R_factor_all 0.1107
_refine_ls_R_factor_gt 0.0728
_refine_ls_shift/su_max 0.004
_refine_ls_shift/su_mean 0.000
_refine_ls_structure_factor_coef Fsqd
_refine_ls_weighting_details 'w=1/[\s^2^(Fo^2^)+(0.1149P)^2^+0.8795P] where P=(Fo^2^+2Fc^2^)/3'
_refine_ls_weighting_scheme calc
_refine_ls_wR_factor_gt 0.2174
_refine_ls_wR_factor_ref 0.2413
_reflns_Friedel_coverage 0.000
_reflns_number_gt 9460
_reflns_number_total 14677
_reflns_threshold_expression 'I > 2\s(I)'
_cod_data_source_file d6cp01024e2.cif
_cod_data_source_block 1210-1
_cod_database_code 7252064
_shelx_shelxl_version_number 2018/3
_shelx_space_group_comment
;
The symmetry employed for this shelxl refinement is uniquely defined
by the following loop, which should always be used as a source of
symmetry information in preference to the above space-group names.
They are only intended as comments.
;
_shelx_estimated_absorpt_t_max 0.515
_shelx_estimated_absorpt_t_min 0.338
_olex2_refinement_description
;
1. Fixed Uiso
 At 1.2 times of:
  All C(H) groups
 At 1.5 times of:
  All C(H,H,H) groups
2.a Aromatic/amide H refined with riding coordinates:
 C26(H26), C41(H41), C25(H25), C22(H22), C15(H15), C19(H19), C31(H31),
 C54(H54), C39(H39), C20(H20), C35(H35), C42(H42), C51(H51), C48(H48), C30(H30),
  C73(H73), C10(H10), C70(H70), C36(H36), C71(H71), C50(H50), C16(H16),
 C45(H45), C56(H56), C65(H65), C11(H11), C46(H46), C63(H63), C2(H2), C76(H76),
 C6(H6), C78(H78)
2.b Idealised Me refined as rotating group:
 C60(H60A,H60B,H60C), C67(H67A,H67B,H67C), C69(H69A,H69B,H69C), C7(H7A,H7B,
 H7C), C82(H82A,H82B,H82C), C58(H58A,H58B,H58C), C59(H59A,H59B,H59C), C80(H80A,
 H80B,H80C), C83(H83A,H83B,H83C), C68(H68A,H68B,H68C), C84(H84A,H84B,H84C),
 C81(H81A,H81B,H81C)
;
_smtbx_masks_special_details
;
A solvent mask was calculated and 320 electrons were 
found in a volume of 1214\%A^3^ in 1 void per unit cell. 
This is consistent with the presence of 
3[CHCl3] per formula unit 
which account for 348 electrons 
per unit cell.
;
_smtbx_masks_void_probe_radius 1.2
_smtbx_masks_void_truncation_radius 1.2
_olex2_submission_special_instructions 'No special instructions were received'

loop_
_space_group_symop_operation_xyz
'x, y, z'
'-x, -y, -z'

loop_
_atom_site_label
_atom_site_type_symbol
_atom_site_fract_x
_atom_site_fract_y
_atom_site_fract_z
_atom_site_U_iso_or_equiv
_atom_site_adp_type
_atom_site_occupancy
_atom_site_site_symmetry_order
_atom_site_calc_flag
_atom_site_refinement_flags_posn
_atom_site_refinement_flags_adp
_atom_site_refinement_flags_occupancy
_atom_site_disorder_assembly
_atom_site_disorder_group
S2 S 0.06134(6) 0.63300(6) 0.73863(4) 0.0661(2) Uani 1 1 d . . . . .
S1 S 0.69430(6) 0.09110(6) 0.74030(4) 0.0732(2) Uani 1 1 d . . . . .
N4 N 0.1343(2) 0.5312(2) 0.84054(13) 0.0708(7) Uani 1 1 d . . . . .
N3 N 0.1588(2) 0.6168(2) 0.64294(14) 0.0734(7) Uani 1 1 d . . . . .
N1 N 0.7431(2) 0.2408(2) 0.84079(14) 0.0721(7) Uani 1 1 d . . . . .
N2 N 0.4938(2) 0.06595(19) 0.65706(14) 0.0737(7) Uani 1 1 d . . . . .
C23 C 0.2865(3) 0.4476(2) 0.87028(15) 0.0688(8) Uani 1 1 d . . . . .
C9 C 0.6920(3) -0.0064(2) 0.68614(18) 0.0738(9) Uani 1 1 d . . . . .
C40 C 0.2668(2) 0.3400(2) 0.64001(14) 0.0647(7) Uani 1 1 d . . . . .
C24 C 0.1910(3) 0.4819(2) 0.87985(14) 0.0666(7) Uani 1 1 d . . . . .
C29 C -0.0218(2) 0.6534(2) 0.78524(16) 0.0675(8) Uani 1 1 d . . . . .
C26 C 0.0613(3) 0.5125(2) 0.92337(16) 0.0707(8) Uani 1 1 d . . . . .
H26 H 0.015711 0.515766 0.949074 0.085 Uiso 1 1 calc R U . . .
C41 C 0.2091(3) 0.2552(3) 0.64528(19) 0.0778(9) Uani 1 1 d . . . . .
H41 H 0.140890 0.257578 0.647592 0.093 Uiso 1 1 calc R U . . .
C43 C 0.3521(2) 0.1641(2) 0.64594(15) 0.0678(8) Uani 1 1 d . . . . .
C32 C 0.0079(2) 0.7128(2) 0.68985(16) 0.0679(8) Uani 1 1 d . . . . .
C25 C 0.1472(3) 0.4682(2) 0.93210(15) 0.0706(8) Uani 1 1 d . . . . .
H25 H 0.173831 0.434813 0.965531 0.085 Uiso 1 1 calc R U . . .
C8 C 0.5993(3) -0.0630(2) 0.65203(17) 0.0725(8) Uani 1 1 d . . . . .
C33 C 0.0493(3) 0.7444(2) 0.64093(16) 0.0693(8) Uani 1 1 d . . . . .
C21 C 0.4539(3) 0.3967(2) 0.91231(15) 0.0691(8) Uani 1 1 d . . . . .
C61 C -0.0946(3) 0.6423(3) 0.87668(18) 0.0754(9) Uani 1 1 d . . . . .
C34 C 0.1249(3) 0.7012(2) 0.62150(16) 0.0704(8) Uani 1 1 d . . . . .
C22 C 0.3601(2) 0.4283(2) 0.91958(15) 0.0690(8) Uani 1 1 d . . . . .
H22 H 0.348171 0.436178 0.959330 0.083 Uiso 1 1 calc R U . . .
C49 C 0.3718(2) 0.3348(2) 0.63887(16) 0.0672(8) Uani 1 1 d . . . . .
C4 C 0.6095(3) -0.1637(2) 0.62559(18) 0.0758(9) Uani 1 1 d . . . . .
C44 C 0.3952(3) 0.0710(2) 0.64357(16) 0.0703(8) Uani 1 1 d . . . . .
C38 C 0.2827(3) 0.5089(2) 0.62613(16) 0.0709(8) Uani 1 1 d . . . . .
C15 C 0.9040(3) 0.2917(3) 0.90679(19) 0.0833(10) Uani 1 1 d . . . . .
H15 H 0.975173 0.299569 0.923116 0.100 Uiso 1 1 calc R U . . .
C18 C 0.6378(3) 0.3339(2) 0.89473(16) 0.0714(8) Uani 1 1 d . . . . .
C28 C -0.0188(2) 0.6116(2) 0.84099(16) 0.0680(8) Uani 1 1 d . . . . .
C13 C 0.8870(2) 0.1675(2) 0.81463(17) 0.0730(8) Uani 1 1 d . . . . .
C27 C 0.0535(2) 0.5542(2) 0.86633(15) 0.0680(8) Uani 1 1 d . . . . .
C52 C 0.0087(3) 0.8302(2) 0.61307(16) 0.0677(8) Uani 1 1 d . . . . .
C17 C 0.7360(3) 0.3022(2) 0.88771(16) 0.0723(8) Uani 1 1 d . . . . .
C19 C 0.6225(3) 0.3542(3) 0.95457(17) 0.0784(9) Uani 1 1 d . . . . .
H19 H 0.675306 0.347772 0.989214 0.094 Uiso 1 1 calc R U . . .
C31 C -0.0735(3) 0.7497(3) 0.7088(2) 0.0868(11) Uani 1 1 d . . . . .
H31 H -0.113254 0.793544 0.687702 0.104 Uiso 1 1 calc R U . . .
C54 C 0.0033(3) 1.0001(3) 0.6169(2) 0.0807(10) Uani 1 1 d . . . . .
H54 H 0.027037 1.062820 0.636738 0.097 Uiso 1 1 calc R U . . .
C39 C 0.2262(3) 0.4282(2) 0.63477(15) 0.0692(8) Uani 1 1 d . . . . .
H39 H 0.158367 0.432361 0.637240 0.083 Uiso 1 1 calc R U . . .
C53 C 0.0446(3) 0.9224(2) 0.64435(17) 0.0718(8) Uani 1 1 d . . . . .
C20 C 0.5320(3) 0.3830(3) 0.96304(16) 0.0766(9) Uani 1 1 d . . . . .
H20 H 0.522310 0.393663 1.003243 0.092 Uiso 1 1 calc R U . . .
C14 C 0.8479(2) 0.2311(2) 0.85198(17) 0.0729(8) Uani 1 1 d . . . . .
C35 C 0.1851(3) 0.7327(3) 0.58020(18) 0.0813(10) Uani 1 1 d . . . . .
H35 H 0.176986 0.786606 0.558665 0.098 Uiso 1 1 calc R U . . .
C55 C -0.0706(3) 0.9882(3) 0.5621(2) 0.0906(12) Uani 1 1 d . . . . .
C37 C 0.2343(3) 0.5973(2) 0.61732(16) 0.0728(8) Uani 1 1 d . . . . .
C42 C 0.2500(3) 0.1694(3) 0.64710(19) 0.0787(9) Uani 1 1 d . . . . .
H42 H 0.209017 0.113313 0.649164 0.094 Uiso 1 1 calc R U . . .
C51 C 0.3861(3) 0.5034(3) 0.6248(2) 0.0860(11) Uani 1 1 d . . . . .
H51 H 0.425719 0.558331 0.619407 0.103 Uiso 1 1 calc R U . . .
C48 C 0.4117(3) 0.2461(2) 0.64270(16) 0.0727(8) Uani 1 1 d . . . . .
H48 H 0.480878 0.242539 0.643046 0.087 Uiso 1 1 calc R U . . .
C72 C 0.4691(2) 0.3806(3) 0.85169(16) 0.0714(8) Uani 1 1 d . . . . .
C30 C -0.0907(3) 0.7160(3) 0.76162(19) 0.0867(11) Uani 1 1 d . . . . .
H30 H -0.143613 0.733789 0.779624 0.104 Uiso 1 1 calc R U . . .
C73 C 0.5600(3) 0.3455(3) 0.84430(16) 0.0731(8) Uani 1 1 d . . . . .
H73 H 0.568414 0.329482 0.804170 0.088 Uiso 1 1 calc R U . . .
C75 C 1.0614(3) 0.2193(3) 0.8017(2) 0.0914(11) Uani 1 1 d . . . . .
C74 C 1.0004(3) 0.1614(3) 0.82846(19) 0.0812(10) Uani 1 1 d . . . . .
C10 C 0.7899(3) -0.0263(3) 0.68452(19) 0.0796(9) Uani 1 1 d . . . . .
H10 H 0.803995 -0.075504 0.656962 0.095 Uiso 1 1 calc R U . . .
C62 C -0.1927(3) 0.5934(3) 0.8622(2) 0.0863(11) Uani 1 1 d . . . . .
C70 C 0.3048(3) 0.4356(3) 0.81127(17) 0.0842(10) Uani 1 1 d . . . . .
H70 H 0.255957 0.451477 0.777433 0.101 Uiso 1 1 calc R U . . .
C36 C 0.2550(3) 0.6697(3) 0.5787(2) 0.0869(11) Uani 1 1 d . . . . .
H36 H 0.306506 0.672015 0.557028 0.104 Uiso 1 1 calc R U . . .
C66 C -0.0653(3) 0.7210(3) 0.92224(19) 0.0825(10) Uani 1 1 d . . . . .
C71 C 0.3920(3) 0.4014(3) 0.80179(17) 0.0874(11) Uani 1 1 d . . . . .
H71 H 0.400816 0.391510 0.761360 0.105 Uiso 1 1 calc R U . . .
C12 C 0.8261(3) 0.1010(2) 0.76366(17) 0.0729(8) Uani 1 1 d . . . . .
C3 C 0.6084(3) -0.1841(3) 0.5633(2) 0.0883(11) Uani 1 1 d . . . . .
C57 C -0.0659(3) 0.8163(3) 0.55842(17) 0.0816(10) Uani 1 1 d . . . . .
C50 C 0.4287(3) 0.4194(3) 0.6314(2) 0.0864(11) Uani 1 1 d . . . . .
H50 H 0.497746 0.417485 0.630848 0.104 Uiso 1 1 calc R U . . .
C47 C 0.5057(3) -0.0313(2) 0.64285(18) 0.0750(9) Uani 1 1 d . . . . .
C16 C 0.8341(3) 0.3350(3) 0.9300(2) 0.0893(11) Uani 1 1 d . . . . .
H16 H 0.846438 0.378148 0.966579 0.107 Uiso 1 1 calc R U . . .
C64 C -0.2349(4) 0.7044(4) 0.9415(3) 0.1054(15) Uani 1 1 d . . . . .
C45 C 0.3372(3) -0.0228(3) 0.6212(2) 0.0861(10) Uani 1 1 d . . . . .
H45 H 0.265737 -0.036545 0.610060 0.103 Uiso 1 1 calc R U . . .
C56 C -0.1054(3) 0.8974(3) 0.53321(19) 0.0930(12) Uani 1 1 d . . . . .
H56 H -0.156428 0.888745 0.495901 0.112 Uiso 1 1 calc R U . . .
C5 C 0.6232(3) -0.2362(3) 0.6647(2) 0.0823(10) Uani 1 1 d . . . . .
C65 C -0.1377(4) 0.7508(4) 0.9533(2) 0.1033(14) Uani 1 1 d . . . . .
H65 H -0.119248 0.804934 0.983562 0.124 Uiso 1 1 calc R U . . .
C11 C 0.8648(3) 0.0340(3) 0.7277(2) 0.0828(10) Uani 1 1 d . . . . .
H11 H 0.935060 0.029957 0.732378 0.099 Uiso 1 1 calc R U . . .
C46 C 0.4066(3) -0.0855(3) 0.6198(2) 0.0867(10) Uani 1 1 d . . . . .
H46 H 0.393240 -0.151970 0.606300 0.104 Uiso 1 1 calc R U . . .
C63 C -0.2624(3) 0.6271(4) 0.8963(3) 0.1050(15) Uani 1 1 d . . . . .
H63 H -0.328951 0.595454 0.887527 0.126 Uiso 1 1 calc R U . . .
C60 C 0.1228(3) 0.9385(3) 0.70560(19) 0.0892(11) Uani 1 1 d . . . . .
H60A H 0.097636 0.904092 0.735259 0.134 Uiso 1 1 calc R U . . .
H60B H 0.134983 1.006754 0.720571 0.134 Uiso 1 1 calc R U . . .
H60C H 0.186092 0.915034 0.700444 0.134 Uiso 1 1 calc R U . . .
C67 C 0.0364(4) 0.7762(3) 0.9351(2) 0.1007(13) Uani 1 1 d . . . . .
H67A H 0.089004 0.733383 0.945740 0.151 Uiso 1 1 calc R U . . .
H67B H 0.043455 0.826560 0.969290 0.151 Uiso 1 1 calc R U . . .
H67C H 0.043707 0.804748 0.898578 0.151 Uiso 1 1 calc R U . . .
C79 C 1.0443(3) 0.0954(3) 0.8663(2) 0.1005(13) Uani 1 1 d . . . . .
C2 C 0.6199(4) -0.2778(3) 0.5407(2) 0.1035(14) Uani 1 1 d . . . . .
H2 H 0.619143 -0.291889 0.498713 0.124 Uiso 1 1 calc R U . . .
C76 C 1.1645(3) 0.2087(4) 0.8112(3) 0.1133(17) Uani 1 1 d . . . . .
H76 H 1.204672 0.247485 0.792339 0.136 Uiso 1 1 calc R U . . .
C69 C -0.2240(3) 0.5108(4) 0.8123(3) 0.1132(16) Uani 1 1 d . . . . .
H69A H -0.215086 0.531155 0.773659 0.170 Uiso 1 1 calc R U . . .
H69B H -0.295272 0.488222 0.807602 0.170 Uiso 1 1 calc R U . . .
H69C H -0.182148 0.459186 0.822884 0.170 Uiso 1 1 calc R U . . .
C1 C 0.6321(4) -0.3499(3) 0.5774(2) 0.1000(13) Uani 1 1 d . . . . .
C7 C 0.6255(4) -0.2160(3) 0.7326(2) 0.1089(14) Uani 1 1 d . . . . .
H7A H 0.684015 -0.170206 0.753264 0.163 Uiso 1 1 calc R U . . .
H7B H 0.630793 -0.275422 0.751072 0.163 Uiso 1 1 calc R U . . .
H7C H 0.563257 -0.189475 0.736979 0.163 Uiso 1 1 calc R U . . .
C6 C 0.6332(3) -0.3287(3) 0.6389(2) 0.0933(12) Uani 1 1 d . . . . .
H6 H 0.641020 -0.378085 0.664349 0.112 Uiso 1 1 calc R U . . .
C82 C 1.0155(4) 0.2928(4) 0.7624(3) 0.1192(16) Uani 1 1 d . . . . .
H82A H 0.965914 0.260416 0.725883 0.179 Uiso 1 1 calc R U . . .
H82B H 1.069042 0.329651 0.749842 0.179 Uiso 1 1 calc R U . . .
H82C H 0.981952 0.335763 0.785947 0.179 Uiso 1 1 calc R U . . .
C58 C -0.1067(4) 0.7169(4) 0.5250(2) 0.1165(16) Uani 1 1 d . . . . .
H58A H -0.168485 0.720839 0.493341 0.175 Uiso 1 1 calc R U . . .
H58B H -0.122106 0.675452 0.554349 0.175 Uiso 1 1 calc R U . . .
H58C H -0.055831 0.690666 0.505972 0.175 Uiso 1 1 calc R U . . .
C59 C -0.1140(5) 1.0744(4) 0.5346(3) 0.135(2) Uani 1 1 d . . . . .
H59A H -0.176390 1.085518 0.547056 0.203 Uiso 1 1 calc R U . . .
H59B H -0.128752 1.062314 0.489807 0.203 Uiso 1 1 calc R U . . .
H59C H -0.064562 1.130758 0.549249 0.203 Uiso 1 1 calc R U . . .
C77 C 1.2096(4) 0.1439(4) 0.8470(3) 0.1203(19) Uani 1 1 d . . . . .
C80 C 0.9809(4) 0.0334(4) 0.8980(3) 0.139(2) Uani 1 1 d . . . . .
H80A H 0.948439 -0.023560 0.869820 0.208 Uiso 1 1 calc R U . . .
H80B H 0.928927 0.069783 0.909665 0.208 Uiso 1 1 calc R U . . .
H80C H 1.024851 0.014469 0.934685 0.208 Uiso 1 1 calc R U . . .
C78 C 1.1485(4) 0.0874(4) 0.8749(3) 0.1248(19) Uani 1 1 d . . . . .
H78 H 1.178449 0.042744 0.900159 0.150 Uiso 1 1 calc R U . . .
C83 C 0.5976(5) -0.1063(4) 0.5207(2) 0.1175(16) Uani 1 1 d . . . . .
H83A H 0.526172 -0.095858 0.507313 0.176 Uiso 1 1 calc R U . . .
H83B H 0.622852 -0.126380 0.484819 0.176 Uiso 1 1 calc R U . . .
H83C H 0.636858 -0.046977 0.542633 0.176 Uiso 1 1 calc R U . . .
C68 C -0.3130(5) 0.7412(5) 0.9752(3) 0.160(3) Uani 1 1 d . . . . .
H68A H -0.293095 0.730454 1.018225 0.240 Uiso 1 1 calc R U . . .
H68B H -0.379907 0.707045 0.955868 0.240 Uiso 1 1 calc R U . . .
H68C H -0.315672 0.809559 0.972764 0.240 Uiso 1 1 calc R U . . .
C84 C 0.6488(5) -0.4501(3) 0.5519(3) 0.145(2) Uani 1 1 d . . . . .
H84A H 0.583281 -0.488556 0.535945 0.218 Uiso 1 1 calc R U . . .
H84B H 0.690447 -0.480159 0.584694 0.218 Uiso 1 1 calc R U . . .
H84C H 0.683252 -0.445748 0.518878 0.218 Uiso 1 1 calc R U . . .
C81 C 1.3228(4) 0.1306(5) 0.8565(4) 0.170(3) Uani 1 1 d . . . . .
H81A H 1.330637 0.075858 0.828474 0.255 Uiso 1 1 calc R U . . .
H81B H 1.350664 0.119307 0.898896 0.255 Uiso 1 1 calc R U . . .
H81C H 1.359047 0.188086 0.848255 0.255 Uiso 1 1 calc R U . . .

loop_
_atom_site_aniso_label
_atom_site_aniso_U_11
_atom_site_aniso_U_22
_atom_site_aniso_U_33
_atom_site_aniso_U_23
_atom_site_aniso_U_13
_atom_site_aniso_U_12
S2 0.0727(5) 0.0677(4) 0.0687(5) 0.0253(4) 0.0240(4) 0.0299(4)
S1 0.0670(5) 0.0691(5) 0.0862(6) -0.0012(4) 0.0235(4) 0.0254(4)
N4 0.0732(16) 0.0814(17) 0.0709(16) 0.0275(13) 0.0262(13) 0.0382(14)
N3 0.0886(18) 0.0695(15) 0.0770(18) 0.0236(13) 0.0347(14) 0.0359(14)
N1 0.0661(15) 0.0742(16) 0.0783(18) 0.0017(13) 0.0204(13) 0.0241(13)
N2 0.0684(16) 0.0647(15) 0.091(2) 0.0024(13) 0.0228(14) 0.0237(13)
C23 0.0749(19) 0.0746(19) 0.0624(18) 0.0143(15) 0.0190(15) 0.0283(16)
C9 0.076(2) 0.0601(17) 0.088(2) 0.0064(16) 0.0227(17) 0.0223(15)
C40 0.0689(18) 0.0689(18) 0.0612(17) 0.0106(14) 0.0192(14) 0.0252(15)
C24 0.0756(19) 0.0735(18) 0.0569(17) 0.0189(14) 0.0179(14) 0.0272(15)
C29 0.0676(17) 0.0765(19) 0.0719(19) 0.0306(16) 0.0280(15) 0.0281(15)
C26 0.0759(19) 0.0777(19) 0.069(2) 0.0250(16) 0.0250(15) 0.0312(16)
C41 0.0651(18) 0.076(2) 0.104(3) 0.0239(19) 0.0317(18) 0.0279(16)
C43 0.0695(18) 0.0722(19) 0.0643(18) 0.0085(14) 0.0164(14) 0.0251(16)
C32 0.0713(18) 0.0667(17) 0.075(2) 0.0303(15) 0.0205(15) 0.0277(15)
C25 0.081(2) 0.080(2) 0.0611(18) 0.0259(15) 0.0217(15) 0.0326(16)
C8 0.079(2) 0.0622(17) 0.082(2) 0.0072(16) 0.0256(17) 0.0256(16)
C33 0.079(2) 0.0655(17) 0.0700(19) 0.0235(15) 0.0197(16) 0.0239(15)
C21 0.0727(19) 0.0749(19) 0.0628(18) 0.0103(15) 0.0161(14) 0.0262(16)
C61 0.072(2) 0.091(2) 0.079(2) 0.0431(19) 0.0290(16) 0.0298(18)
C34 0.087(2) 0.0675(18) 0.0670(19) 0.0195(15) 0.0284(16) 0.0271(16)
C22 0.0740(19) 0.079(2) 0.0613(18) 0.0133(15) 0.0221(14) 0.0315(16)
C49 0.0691(18) 0.0656(17) 0.0711(19) 0.0030(14) 0.0237(15) 0.0199(15)
C4 0.080(2) 0.0613(17) 0.091(2) 0.0030(16) 0.0298(18) 0.0217(16)
C44 0.073(2) 0.0633(17) 0.076(2) 0.0060(15) 0.0194(16) 0.0199(15)
C38 0.082(2) 0.0684(18) 0.070(2) 0.0117(15) 0.0267(16) 0.0249(16)
C15 0.068(2) 0.090(2) 0.090(3) 0.000(2) 0.0149(17) 0.0233(18)
C18 0.0698(19) 0.0725(19) 0.074(2) 0.0019(15) 0.0197(15) 0.0221(15)
C28 0.0672(17) 0.0722(18) 0.073(2) 0.0276(16) 0.0208(15) 0.0250(15)
C13 0.0608(17) 0.0740(19) 0.088(2) 0.0102(17) 0.0217(16) 0.0244(15)
C27 0.0689(18) 0.0785(19) 0.0648(18) 0.0238(15) 0.0206(14) 0.0250(15)
C52 0.0758(19) 0.0696(18) 0.0704(19) 0.0274(15) 0.0275(15) 0.0317(15)
C17 0.0708(19) 0.0745(19) 0.074(2) 0.0076(16) 0.0178(15) 0.0257(16)
C19 0.072(2) 0.097(2) 0.067(2) 0.0070(17) 0.0145(15) 0.0305(18)
C31 0.084(2) 0.092(2) 0.107(3) 0.057(2) 0.037(2) 0.0481(19)
C54 0.094(2) 0.0674(19) 0.100(3) 0.0271(18) 0.049(2) 0.0298(18)
C39 0.0737(19) 0.0733(19) 0.0673(19) 0.0151(15) 0.0222(15) 0.0250(16)
C53 0.078(2) 0.0714(19) 0.081(2) 0.0271(16) 0.0358(17) 0.0286(16)
C20 0.075(2) 0.099(2) 0.0618(19) 0.0121(17) 0.0176(15) 0.0361(18)
C14 0.0635(18) 0.0728(19) 0.084(2) 0.0035(17) 0.0202(16) 0.0219(15)
C35 0.099(3) 0.0704(19) 0.090(2) 0.0261(18) 0.041(2) 0.0291(18)
C55 0.096(3) 0.095(3) 0.108(3) 0.052(2) 0.049(2) 0.048(2)
C37 0.084(2) 0.0703(19) 0.071(2) 0.0126(15) 0.0274(17) 0.0244(17)
C42 0.077(2) 0.0711(19) 0.097(3) 0.0208(18) 0.0297(18) 0.0247(17)
C51 0.085(2) 0.0637(19) 0.120(3) 0.0110(19) 0.043(2) 0.0187(17)
C48 0.0690(19) 0.0714(19) 0.080(2) -0.0024(16) 0.0242(16) 0.0211(16)
C72 0.0675(18) 0.084(2) 0.0656(19) 0.0082(16) 0.0159(14) 0.0271(16)
C30 0.078(2) 0.103(3) 0.102(3) 0.056(2) 0.0367(19) 0.045(2)
C73 0.0720(19) 0.089(2) 0.0616(18) 0.0035(16) 0.0194(15) 0.0266(17)
C75 0.070(2) 0.100(3) 0.104(3) -0.008(2) 0.030(2) 0.013(2)
C74 0.0654(19) 0.083(2) 0.097(3) 0.0008(19) 0.0220(18) 0.0253(17)
C10 0.077(2) 0.074(2) 0.093(3) -0.0025(18) 0.0314(19) 0.0276(17)
C62 0.072(2) 0.109(3) 0.093(3) 0.048(2) 0.0281(19) 0.028(2)
C70 0.072(2) 0.120(3) 0.067(2) 0.023(2) 0.0162(16) 0.035(2)
C36 0.107(3) 0.073(2) 0.102(3) 0.0255(19) 0.055(2) 0.035(2)
C66 0.093(3) 0.087(2) 0.084(2) 0.031(2) 0.037(2) 0.039(2)
C71 0.083(2) 0.126(3) 0.059(2) 0.013(2) 0.0192(17) 0.039(2)
C12 0.0682(19) 0.0689(18) 0.089(2) 0.0049(17) 0.0297(17) 0.0238(15)
C3 0.110(3) 0.071(2) 0.088(3) 0.0049(18) 0.027(2) 0.031(2)
C57 0.095(2) 0.085(2) 0.073(2) 0.0267(18) 0.0230(18) 0.034(2)
C50 0.072(2) 0.070(2) 0.122(3) 0.000(2) 0.037(2) 0.0182(17)
C47 0.078(2) 0.0590(17) 0.088(2) 0.0028(16) 0.0193(17) 0.0232(16)
C16 0.077(2) 0.093(2) 0.092(3) -0.013(2) 0.0142(19) 0.0247(19)
C64 0.109(3) 0.128(4) 0.113(4) 0.061(3) 0.058(3) 0.061(3)
C45 0.072(2) 0.074(2) 0.110(3) -0.004(2) 0.0209(19) 0.0169(17)
C56 0.099(3) 0.113(3) 0.077(2) 0.038(2) 0.022(2) 0.042(2)
C5 0.086(2) 0.0684(19) 0.099(3) 0.0115(18) 0.030(2) 0.0268(17)
C65 0.119(4) 0.111(3) 0.111(3) 0.043(3) 0.061(3) 0.062(3)
C11 0.070(2) 0.085(2) 0.101(3) 0.009(2) 0.0312(19) 0.0290(18)
C46 0.083(2) 0.068(2) 0.108(3) -0.0010(19) 0.023(2) 0.0181(18)
C63 0.078(2) 0.143(4) 0.119(4) 0.070(3) 0.044(2) 0.036(3)
C60 0.102(3) 0.077(2) 0.090(3) 0.0073(19) 0.023(2) 0.026(2)
C67 0.111(3) 0.085(2) 0.114(3) 0.010(2) 0.040(3) 0.026(2)
C79 0.083(2) 0.092(3) 0.126(4) 0.014(3) 0.018(2) 0.033(2)
C2 0.130(4) 0.077(2) 0.106(3) -0.011(2) 0.038(3) 0.030(2)
C76 0.076(3) 0.124(4) 0.138(4) -0.024(3) 0.041(3) 0.005(3)
C69 0.082(3) 0.128(4) 0.130(4) 0.039(3) 0.018(3) 0.007(3)
C1 0.118(3) 0.065(2) 0.119(4) -0.003(2) 0.035(3) 0.025(2)
C7 0.137(4) 0.100(3) 0.108(3) 0.035(3) 0.045(3) 0.046(3)
C6 0.100(3) 0.065(2) 0.125(4) 0.018(2) 0.035(2) 0.0306(19)
C82 0.110(3) 0.123(4) 0.132(4) 0.022(3) 0.044(3) 0.004(3)
C58 0.127(4) 0.108(3) 0.099(3) 0.007(3) -0.004(3) 0.026(3)
C59 0.145(4) 0.122(4) 0.171(5) 0.092(4) 0.055(4) 0.067(3)
C77 0.068(2) 0.120(4) 0.166(5) -0.027(4) 0.029(3) 0.028(3)
C80 0.115(4) 0.119(4) 0.201(6) 0.069(4) 0.043(4) 0.051(3)
C78 0.089(3) 0.105(3) 0.170(5) 0.005(3) 0.007(3) 0.045(3)
C83 0.169(5) 0.101(3) 0.093(3) 0.017(2) 0.043(3) 0.038(3)
C68 0.160(5) 0.212(7) 0.182(6) 0.103(5) 0.125(5) 0.121(5)
C84 0.185(6) 0.068(3) 0.195(6) -0.015(3) 0.076(5) 0.042(3)
C81 0.073(3) 0.174(6) 0.250(8) -0.033(6) 0.025(4) 0.051(3)

loop_
_atom_type_symbol
_atom_type_description
_atom_type_scat_dispersion_real
_atom_type_scat_dispersion_imag
_atom_type_scat_source
C C 0.0181 0.0091 'International Tables Vol C Tables 4.2.6.8 and 6.1.1.4'
H H 0.0000 0.0000 'International Tables Vol C Tables 4.2.6.8 and 6.1.1.4'
Cl Cl 0.3639 0.7018 'International Tables Vol C Tables 4.2.6.8 and 6.1.1.4'
N N 0.0311 0.0180 'International Tables Vol C Tables 4.2.6.8 and 6.1.1.4'
S S 0.3331 0.5567 'International Tables Vol C Tables 4.2.6.8 and 6.1.1.4'

loop_
_geom_angle_atom_site_label_1
_geom_angle_atom_site_label_2
_geom_angle_atom_site_label_3
_geom_angle
_geom_angle_site_symmetry_1
_geom_angle_site_symmetry_3
_geom_angle_publ_flag
C32 S2 C29 91.81(15) . . ?
C9 S1 C12 91.55(16) . . ?
C24 N4 C27 105.7(3) . . ?
C37 N3 C34 106.1(3) . . ?
C17 N1 C14 103.9(3) . . ?
C44 N2 C47 105.5(3) . . ?
C22 C23 C24 120.1(3) . . ?
C22 C23 C70 118.8(3) . . ?
C70 C23 C24 121.1(3) . . ?
C8 C9 S1 122.9(3) . . ?
C10 C9 S1 111.3(3) . . ?
C10 C9 C8 125.6(3) . . ?
C41 C40 C49 118.0(3) . . ?
C39 C40 C41 123.0(3) . . ?
C39 C40 C49 118.9(3) . . ?
N4 C24 C23 122.3(3) . . ?
N4 C24 C25 111.4(3) . . ?
C25 C24 C23 126.2(3) . . ?
C28 C29 S2 124.2(2) . . ?
C30 C29 S2 111.0(3) . . ?
C30 C29 C28 124.8(3) . . ?
C25 C26 H26 127.0 . . ?
C25 C26 C27 105.9(3) . . ?
C27 C26 H26 127.0 . . ?
C40 C41 H41 119.4 . . ?
C42 C41 C40 121.3(3) . . ?
C42 C41 H41 119.4 . . ?
C42 C43 C44 121.2(3) . . ?
C48 C43 C44 119.1(3) . . ?
C48 C43 C42 119.5(3) . . ?
C33 C32 S2 124.4(2) . . ?
C31 C32 S2 110.4(2) . . ?
C31 C32 C33 124.9(3) . . ?
C24 C25 H25 126.6 . . ?
C26 C25 C24 106.9(3) . . ?
C26 C25 H25 126.6 . . ?
C9 C8 C4 116.4(3) . . ?
C47 C8 C9 124.1(3) . . ?
C47 C8 C4 119.5(3) . . ?
C32 C33 C52 117.2(3) . . ?
C34 C33 C32 122.3(3) . . ?
C34 C33 C52 120.4(3) . . ?
C22 C21 C72 118.6(3) . . ?
C20 C21 C22 121.9(3) . . ?
C20 C21 C72 119.5(3) . . ?
C62 C61 C28 119.7(4) . . ?
C66 C61 C28 118.5(3) . . ?
C66 C61 C62 121.8(4) . . ?
N3 C34 C35 109.2(3) . . ?
C33 C34 N3 121.8(3) . . ?
C33 C34 C35 129.0(3) . . ?
C23 C22 C21 121.8(3) . . ?
C23 C22 H22 119.1 . . ?
C21 C22 H22 119.1 . . ?
C48 C49 C40 118.9(3) . . ?
C48 C49 C50 123.1(3) . . ?
C50 C49 C40 118.0(3) . . ?
C3 C4 C8 120.1(3) . . ?
C3 C4 C5 120.4(3) . . ?
C5 C4 C8 119.5(3) . . ?
N2 C44 C43 121.7(3) . . ?
N2 C44 C45 112.3(3) . . ?
C45 C44 C43 125.8(3) . . ?
C39 C38 C37 119.3(3) . . ?
C39 C38 C51 118.9(3) . . ?
C51 C38 C37 121.7(3) . . ?
C14 C15 H15 127.1 . . ?
C16 C15 H15 127.1 . . ?
C16 C15 C14 105.8(3) . . ?
C19 C18 C17 119.2(3) . . ?
C73 C18 C17 122.0(3) . . ?
C73 C18 C19 118.7(3) . . ?
C29 C28 C61 116.0(3) . . ?
C27 C28 C29 124.7(3) . . ?
C27 C28 C61 119.0(3) . . ?
C14 C13 C74 119.7(3) . . ?
C14 C13 C12 124.6(3) . . ?
C12 C13 C74 115.7(3) . . ?
N4 C27 C26 110.0(3) . . ?
C28 C27 N4 123.3(3) . . ?
C28 C27 C26 126.6(3) . . ?
C53 C52 C33 119.3(3) . . ?
C57 C52 C33 119.2(3) . . ?
C57 C52 C53 121.5(3) . . ?
N1 C17 C18 122.6(3) . . ?
N1 C17 C16 112.7(3) . . ?
C16 C17 C18 124.7(3) . . ?
C18 C19 H19 119.5 . . ?
C20 C19 C18 121.0(3) . . ?
C20 C19 H19 119.5 . . ?
C32 C31 H31 123.1 . . ?
C30 C31 C32 113.7(3) . . ?
C30 C31 H31 123.1 . . ?
C53 C54 H54 118.8 . . ?
C55 C54 H54 118.8 . . ?
C55 C54 C53 122.5(4) . . ?
C40 C39 H39 119.0 . . ?
C38 C39 C40 121.9(3) . . ?
C38 C39 H39 119.0 . . ?
C52 C53 C60 122.0(3) . . ?
C54 C53 C52 117.2(3) . . ?
C54 C53 C60 120.8(3) . . ?
C21 C20 H20 119.8 . . ?
C19 C20 C21 120.5(3) . . ?
C19 C20 H20 119.8 . . ?
N1 C14 C15 111.0(3) . . ?
C13 C14 N1 122.1(3) . . ?
C13 C14 C15 126.8(3) . . ?
C34 C35 H35 126.6 . . ?
C36 C35 C34 106.8(3) . . ?
C36 C35 H35 126.6 . . ?
C54 C55 C59 120.6(5) . . ?
C56 C55 C54 119.0(3) . . ?
C56 C55 C59 120.4(5) . . ?
N3 C37 C38 120.7(3) . . ?
N3 C37 C36 111.9(3) . . ?
C36 C37 C38 127.3(3) . . ?
C41 C42 C43 120.8(3) . . ?
C41 C42 H42 119.6 . . ?
C43 C42 H42 119.6 . . ?
C38 C51 H51 119.7 . . ?
C50 C51 C38 120.6(3) . . ?
C50 C51 H51 119.7 . . ?
C43 C48 C49 121.4(3) . . ?
C43 C48 H48 119.3 . . ?
C49 C48 H48 119.3 . . ?
C73 C72 C21 118.6(3) . . ?
C73 C72 C71 123.2(3) . . ?
C71 C72 C21 118.2(3) . . ?
C29 C30 H30 123.5 . . ?
C31 C30 C29 113.0(3) . . ?
C31 C30 H30 123.5 . . ?
C18 C73 C72 121.5(3) . . ?
C18 C73 H73 119.3 . . ?
C72 C73 H73 119.3 . . ?
C74 C75 C82 120.2(4) . . ?
C76 C75 C74 119.7(5) . . ?
C76 C75 C82 120.1(4) . . ?
C75 C74 C13 120.0(4) . . ?
C75 C74 C79 119.8(4) . . ?
C79 C74 C13 120.2(4) . . ?
C9 C10 H10 123.6 . . ?
C11 C10 C9 112.8(3) . . ?
C11 C10 H10 123.6 . . ?
C61 C62 C63 117.4(5) . . ?
C61 C62 C69 121.3(4) . . ?
C63 C62 C69 121.3(4) . . ?
C23 C70 H70 119.3 . . ?
C71 C70 C23 121.4(3) . . ?
C71 C70 H70 119.3 . . ?
C35 C36 C37 106.0(3) . . ?
C35 C36 H36 127.0 . . ?
C37 C36 H36 127.0 . . ?
C61 C66 C65 117.8(4) . . ?
C61 C66 C67 121.7(4) . . ?
C65 C66 C67 120.4(4) . . ?
C72 C71 H71 119.5 . . ?
C70 C71 C72 121.1(3) . . ?
C70 C71 H71 119.5 . . ?
C13 C12 S1 124.5(2) . . ?
C11 C12 S1 110.7(3) . . ?
C11 C12 C13 124.8(3) . . ?
C4 C3 C2 118.5(4) . . ?
C4 C3 C83 121.4(3) . . ?
C2 C3 C83 120.1(4) . . ?
C52 C57 C56 118.8(4) . . ?
C52 C57 C58 121.9(3) . . ?
C56 C57 C58 119.4(4) . . ?
C49 C50 H50 119.2 . . ?
C51 C50 C49 121.6(3) . . ?
C51 C50 H50 119.2 . . ?
N2 C47 C46 109.5(3) . . ?
C8 C47 N2 121.5(3) . . ?
C8 C47 C46 128.9(3) . . ?
C15 C16 C17 106.5(3) . . ?
C15 C16 H16 126.7 . . ?
C17 C16 H16 126.7 . . ?
C65 C64 C68 121.2(6) . . ?
C63 C64 C65 118.4(4) . . ?
C63 C64 C68 120.3(6) . . ?
C44 C45 H45 127.0 . . ?
C46 C45 C44 106.0(3) . . ?
C46 C45 H45 127.0 . . ?
C55 C56 C57 121.0(4) . . ?
C55 C56 H56 119.5 . . ?
C57 C56 H56 119.5 . . ?
C4 C5 C7 121.5(3) . . ?
C6 C5 C4 118.1(4) . . ?
C6 C5 C7 120.3(4) . . ?
C66 C65 H65 118.6 . . ?
C64 C65 C66 122.9(5) . . ?
C64 C65 H65 118.6 . . ?
C10 C11 C12 113.5(3) . . ?
C10 C11 H11 123.2 . . ?
C12 C11 H11 123.2 . . ?
C47 C46 H46 126.7 . . ?
C45 C46 C47 106.7(3) . . ?
C45 C46 H46 126.7 . . ?
C62 C63 H63 119.1 . . ?
C64 C63 C62 121.7(4) . . ?
C64 C63 H63 119.1 . . ?
C53 C60 H60A 109.5 . . ?
C53 C60 H60B 109.5 . . ?
C53 C60 H60C 109.5 . . ?
H60A C60 H60B 109.5 . . ?
H60A C60 H60C 109.5 . . ?
H60B C60 H60C 109.5 . . ?
C66 C67 H67A 109.5 . . ?
C66 C67 H67B 109.5 . . ?
C66 C67 H67C 109.5 . . ?
H67A C67 H67B 109.5 . . ?
H67A C67 H67C 109.5 . . ?
H67B C67 H67C 109.5 . . ?
C74 C79 C80 121.2(4) . . ?
C74 C79 C78 118.7(5) . . ?
C78 C79 C80 120.1(5) . . ?
C3 C2 H2 118.8 . . ?
C1 C2 C3 122.4(4) . . ?
C1 C2 H2 118.8 . . ?
C75 C76 H76 118.9 . . ?
C77 C76 C75 122.2(5) . . ?
C77 C76 H76 118.9 . . ?
C62 C69 H69A 109.5 . . ?
C62 C69 H69B 109.5 . . ?
C62 C69 H69C 109.5 . . ?
H69A C69 H69B 109.5 . . ?
H69A C69 H69C 109.5 . . ?
H69B C69 H69C 109.5 . . ?
C2 C1 C6 118.5(4) . . ?
C2 C1 C84 121.0(5) . . ?
C6 C1 C84 120.5(5) . . ?
C5 C7 H7A 109.5 . . ?
C5 C7 H7B 109.5 . . ?
C5 C7 H7C 109.5 . . ?
H7A C7 H7B 109.5 . . ?
H7A C7 H7C 109.5 . . ?
H7B C7 H7C 109.5 . . ?
C5 C6 H6 118.9 . . ?
C1 C6 C5 122.1(4) . . ?
C1 C6 H6 118.9 . . ?
C75 C82 H82A 109.5 . . ?
C75 C82 H82B 109.5 . . ?
C75 C82 H82C 109.5 . . ?
H82A C82 H82B 109.5 . . ?
H82A C82 H82C 109.5 . . ?
H82B C82 H82C 109.5 . . ?
C57 C58 H58A 109.5 . . ?
C57 C58 H58B 109.5 . . ?
C57 C58 H58C 109.5 . . ?
H58A C58 H58B 109.5 . . ?
H58A C58 H58C 109.5 . . ?
H58B C58 H58C 109.5 . . ?
C55 C59 H59A 109.5 . . ?
C55 C59 H59B 109.5 . . ?
C55 C59 H59C 109.5 . . ?
H59A C59 H59B 109.5 . . ?
H59A C59 H59C 109.5 . . ?
H59B C59 H59C 109.5 . . ?
C76 C77 C78 117.9(4) . . ?
C76 C77 C81 122.3(6) . . ?
C78 C77 C81 119.8(6) . . ?
C79 C80 H80A 109.5 . . ?
C79 C80 H80B 109.5 . . ?
C79 C80 H80C 109.5 . . ?
H80A C80 H80B 109.5 . . ?
H80A C80 H80C 109.5 . . ?
H80B C80 H80C 109.5 . . ?
C79 C78 C77 121.8(5) . . ?
C79 C78 H78 119.1 . . ?
C77 C78 H78 119.1 . . ?
C3 C83 H83A 109.5 . . ?
C3 C83 H83B 109.5 . . ?
C3 C83 H83C 109.5 . . ?
H83A C83 H83B 109.5 . . ?
H83A C83 H83C 109.5 . . ?
H83B C83 H83C 109.5 . . ?
C64 C68 H68A 109.5 . . ?
C64 C68 H68B 109.5 . . ?
C64 C68 H68C 109.5 . . ?
H68A C68 H68B 109.5 . . ?
H68A C68 H68C 109.5 . . ?
H68B C68 H68C 109.5 . . ?
C1 C84 H84A 109.5 . . ?
C1 C84 H84B 109.5 . . ?
C1 C84 H84C 109.5 . . ?
H84A C84 H84B 109.5 . . ?
H84A C84 H84C 109.5 . . ?
H84B C84 H84C 109.5 . . ?
C77 C81 H81A 109.5 . . ?
C77 C81 H81B 109.5 . . ?
C77 C81 H81C 109.5 . . ?
H81A C81 H81B 109.5 . . ?
H81A C81 H81C 109.5 . . ?
H81B C81 H81C 109.5 . . ?

loop_
_geom_bond_atom_site_label_1
_geom_bond_atom_site_label_2
_geom_bond_distance
_geom_bond_site_symmetry_2
_geom_bond_publ_flag
S2 C29 1.729(3) . ?
S2 C32 1.727(3) . ?
S1 C9 1.727(3) . ?
S1 C12 1.727(3) . ?
N4 C24 1.318(4) . ?
N4 C27 1.397(4) . ?
N3 C34 1.395(4) . ?
N3 C37 1.320(4) . ?
N1 C17 1.316(4) . ?
N1 C14 1.402(4) . ?
N2 C44 1.306(4) . ?
N2 C47 1.401(4) . ?
C23 C24 1.469(4) . ?
C23 C22 1.368(4) . ?
C23 C70 1.399(5) . ?
C9 C8 1.434(5) . ?
C9 C10 1.384(5) . ?
C40 C41 1.405(5) . ?
C40 C49 1.435(4) . ?
C40 C39 1.398(4) . ?
C24 C25 1.457(5) . ?
C29 C28 1.429(4) . ?
C29 C30 1.384(4) . ?
C26 H26 0.9400 . ?
C26 C25 1.345(4) . ?
C26 C27 1.446(4) . ?
C41 H41 0.9400 . ?
C41 C42 1.366(5) . ?
C43 C44 1.474(4) . ?
C43 C42 1.397(5) . ?
C43 C48 1.372(5) . ?
C32 C33 1.439(5) . ?
C32 C31 1.391(5) . ?
C25 H25 0.9400 . ?
C8 C4 1.506(4) . ?
C8 C47 1.353(5) . ?
C33 C34 1.363(5) . ?
C33 C52 1.498(4) . ?
C21 C22 1.417(4) . ?
C21 C20 1.399(4) . ?
C21 C72 1.420(5) . ?
C61 C28 1.507(5) . ?
C61 C62 1.396(5) . ?
C61 C66 1.388(6) . ?
C34 C35 1.451(5) . ?
C22 H22 0.9400 . ?
C49 C48 1.400(4) . ?
C49 C50 1.412(5) . ?
C4 C3 1.392(6) . ?
C4 C5 1.406(5) . ?
C44 C45 1.456(5) . ?
C38 C39 1.375(5) . ?
C38 C37 1.458(5) . ?
C38 C51 1.416(5) . ?
C15 H15 0.9400 . ?
C15 C14 1.432(5) . ?
C15 C16 1.339(5) . ?
C18 C17 1.473(5) . ?
C18 C19 1.409(5) . ?
C18 C73 1.383(5) . ?
C28 C27 1.372(4) . ?
C13 C14 1.381(5) . ?
C13 C74 1.505(5) . ?
C13 C12 1.438(5) . ?
C52 C53 1.400(5) . ?
C52 C57 1.376(5) . ?
C17 C16 1.447(5) . ?
C19 H19 0.9400 . ?
C19 C20 1.369(5) . ?
C31 H31 0.9400 . ?
C31 C30 1.382(5) . ?
C54 H54 0.9400 . ?
C54 C53 1.397(5) . ?
C54 C55 1.374(6) . ?
C39 H39 0.9400 . ?
C53 C60 1.505(5) . ?
C20 H20 0.9400 . ?
C35 H35 0.9400 . ?
C35 C36 1.349(5) . ?
C55 C56 1.363(6) . ?
C55 C59 1.512(5) . ?
C37 C36 1.456(5) . ?
C42 H42 0.9400 . ?
C51 H51 0.9400 . ?
C51 C50 1.361(5) . ?
C48 H48 0.9400 . ?
C72 C73 1.400(5) . ?
C72 C71 1.411(5) . ?
C30 H30 0.9400 . ?
C73 H73 0.9400 . ?
C75 C74 1.392(6) . ?
C75 C76 1.384(6) . ?
C75 C82 1.503(7) . ?
C74 C79 1.393(6) . ?
C10 H10 0.9400 . ?
C10 C11 1.383(5) . ?
C62 C63 1.429(6) . ?
C62 C69 1.485(7) . ?
C70 H70 0.9400 . ?
C70 C71 1.362(5) . ?
C36 H36 0.9400 . ?
C66 C65 1.396(5) . ?
C66 C67 1.477(6) . ?
C71 H71 0.9400 . ?
C12 C11 1.389(5) . ?
C3 C2 1.394(5) . ?
C3 C83 1.519(6) . ?
C57 C56 1.411(5) . ?
C57 C58 1.509(6) . ?
C50 H50 0.9400 . ?
C47 C46 1.441(5) . ?
C16 H16 0.9400 . ?
C64 C65 1.377(7) . ?
C64 C63 1.368(7) . ?
C64 C68 1.530(6) . ?
C45 H45 0.9400 . ?
C45 C46 1.342(5) . ?
C56 H56 0.9400 . ?
C5 C7 1.512(6) . ?
C5 C6 1.396(5) . ?
C65 H65 0.9400 . ?
C11 H11 0.9400 . ?
C46 H46 0.9400 . ?
C63 H63 0.9400 . ?
C60 H60A 0.9700 . ?
C60 H60B 0.9700 . ?
C60 H60C 0.9700 . ?
C67 H67A 0.9700 . ?
C67 H67B 0.9700 . ?
C67 H67C 0.9700 . ?
C79 C80 1.518(7) . ?
C79 C78 1.393(6) . ?
C2 H2 0.9400 . ?
C2 C1 1.366(7) . ?
C76 H76 0.9400 . ?
C76 C77 1.361(8) . ?
C69 H69A 0.9700 . ?
C69 H69B 0.9700 . ?
C69 H69C 0.9700 . ?
C1 C6 1.375(7) . ?
C1 C84 1.518(5) . ?
C7 H7A 0.9700 . ?
C7 H7B 0.9700 . ?
C7 H7C 0.9700 . ?
C6 H6 0.9400 . ?
C82 H82A 0.9700 . ?
C82 H82B 0.9700 . ?
C82 H82C 0.9700 . ?
C58 H58A 0.9700 . ?
C58 H58B 0.9700 . ?
C58 H58C 0.9700 . ?
C59 H59A 0.9700 . ?
C59 H59B 0.9700 . ?
C59 H59C 0.9700 . ?
C77 C78 1.399(8) . ?
C77 C81 1.526(6) . ?
C80 H80A 0.9700 . ?
C80 H80B 0.9700 . ?
C80 H80C 0.9700 . ?
C78 H78 0.9400 . ?
C83 H83A 0.9700 . ?
C83 H83B 0.9700 . ?
C83 H83C 0.9700 . ?
C68 H68A 0.9700 . ?
C68 H68B 0.9700 . ?
C68 H68C 0.9700 . ?
C84 H84A 0.9700 . ?
C84 H84B 0.9700 . ?
C84 H84C 0.9700 . ?
C81 H81A 0.9700 . ?
C81 H81B 0.9700 . ?
C81 H81C 0.9700 . ?

loop_
_geom_torsion_atom_site_label_1
_geom_torsion_atom_site_label_2
_geom_torsion_atom_site_label_3
_geom_torsion_atom_site_label_4
_geom_torsion
_geom_torsion_site_symmetry_1
_geom_torsion_site_symmetry_2
_geom_torsion_site_symmetry_3
_geom_torsion_site_symmetry_4
_geom_torsion_publ_flag
S2 C29 C28 C61 177.1(3) . . . . ?
S2 C29 C28 C27 3.7(5) . . . . ?
S2 C29 C30 C31 -2.6(5) . . . . ?
S2 C32 C33 C34 11.9(5) . . . . ?
S2 C32 C33 C52 -165.9(3) . . . . ?
S2 C32 C31 C30 1.2(5) . . . . ?
S1 C9 C8 C4 -157.7(3) . . . . ?
S1 C9 C8 C47 22.1(5) . . . . ?
S1 C9 C10 C11 2.2(4) . . . . ?
S1 C12 C11 C10 -2.6(5) . . . . ?
N4 C24 C25 C26 -0.7(4) . . . . ?
N3 C34 C35 C36 -1.6(5) . . . . ?
N3 C37 C36 C35 -2.3(5) . . . . ?
N1 C17 C16 C15 0.7(5) . . . . ?
N2 C44 C45 C46 -2.1(5) . . . . ?
N2 C47 C46 C45 -1.1(5) . . . . ?
C23 C24 C25 C26 178.6(3) . . . . ?
C23 C70 C71 C72 -2.7(7) . . . . ?
C9 S1 C12 C13 -174.9(3) . . . . ?
C9 S1 C12 C11 3.2(3) . . . . ?
C9 C8 C4 C3 -100.5(4) . . . . ?
C9 C8 C4 C5 77.6(4) . . . . ?
C9 C8 C47 N2 11.3(6) . . . . ?
C9 C8 C47 C46 -167.5(4) . . . . ?
C9 C10 C11 C12 0.3(5) . . . . ?
C40 C41 C42 C43 2.3(6) . . . . ?
C40 C49 C48 C43 1.6(5) . . . . ?
C40 C49 C50 C51 -0.5(6) . . . . ?
C24 N4 C27 C26 -2.3(4) . . . . ?
C24 N4 C27 C28 175.3(3) . . . . ?
C24 C23 C22 C21 -178.9(3) . . . . ?
C24 C23 C70 C71 -178.2(4) . . . . ?
C29 S2 C32 C33 171.3(3) . . . . ?
C29 S2 C32 C31 -2.2(3) . . . . ?
C29 C28 C27 N4 1.0(6) . . . . ?
C29 C28 C27 C26 178.2(3) . . . . ?
C41 C40 C49 C48 0.3(5) . . . . ?
C41 C40 C49 C50 177.8(4) . . . . ?
C41 C40 C39 C38 -176.2(3) . . . . ?
C43 C44 C45 C46 172.3(4) . . . . ?
C32 S2 C29 C28 -176.7(3) . . . . ?
C32 S2 C29 C30 2.8(3) . . . . ?
C32 C33 C34 N3 7.4(6) . . . . ?
C32 C33 C34 C35 -169.5(4) . . . . ?
C32 C33 C52 C53 79.1(4) . . . . ?
C32 C33 C52 C57 -98.5(4) . . . . ?
C32 C31 C30 C29 1.0(6) . . . . ?
C25 C26 C27 N4 1.9(4) . . . . ?
C25 C26 C27 C28 -175.6(4) . . . . ?
C8 C9 C10 C11 -172.6(4) . . . . ?
C8 C4 C3 C2 178.9(4) . . . . ?
C8 C4 C3 C83 0.3(6) . . . . ?
C8 C4 C5 C7 1.4(6) . . . . ?
C8 C4 C5 C6 -179.5(3) . . . . ?
C8 C47 C46 C45 177.7(4) . . . . ?
C33 C32 C31 C30 -172.3(4) . . . . ?
C33 C34 C35 C36 175.7(4) . . . . ?
C33 C52 C53 C54 -179.1(3) . . . . ?
C33 C52 C53 C60 -0.3(5) . . . . ?
C33 C52 C57 C56 178.6(3) . . . . ?
C33 C52 C57 C58 -1.1(6) . . . . ?
C21 C72 C73 C18 -5.3(5) . . . . ?
C21 C72 C71 C70 -0.3(6) . . . . ?
C61 C28 C27 N4 -172.2(3) . . . . ?
C61 C28 C27 C26 5.0(6) . . . . ?
C61 C62 C63 C64 0.1(6) . . . . ?
C61 C66 C65 C64 1.5(6) . . . . ?
C34 N3 C37 C38 -175.3(3) . . . . ?
C34 N3 C37 C36 1.2(4) . . . . ?
C34 C33 C52 C53 -98.8(4) . . . . ?
C34 C33 C52 C57 83.7(4) . . . . ?
C34 C35 C36 C37 2.3(5) . . . . ?
C22 C23 C24 N4 156.6(3) . . . . ?
C22 C23 C24 C25 -22.6(5) . . . . ?
C22 C23 C70 C71 2.8(6) . . . . ?
C22 C21 C20 C19 -178.8(3) . . . . ?
C22 C21 C72 C73 -177.3(3) . . . . ?
C22 C21 C72 C71 3.1(5) . . . . ?
C49 C40 C41 C42 -2.3(5) . . . . ?
C49 C40 C39 C38 2.6(5) . . . . ?
C4 C8 C47 N2 -168.9(3) . . . . ?
C4 C8 C47 C46 12.4(6) . . . . ?
C4 C3 C2 C1 0.0(7) . . . . ?
C4 C5 C6 C1 1.3(6) . . . . ?
C44 N2 C47 C8 -179.1(4) . . . . ?
C44 N2 C47 C46 -0.2(4) . . . . ?
C44 C43 C42 C41 -175.7(4) . . . . ?
C44 C43 C48 C49 173.9(3) . . . . ?
C44 C45 C46 C47 1.8(5) . . . . ?
C38 C37 C36 C35 173.9(4) . . . . ?
C38 C51 C50 C49 0.8(7) . . . . ?
C18 C17 C16 C15 -178.4(4) . . . . ?
C18 C19 C20 C21 -2.6(6) . . . . ?
C28 C29 C30 C31 176.8(4) . . . . ?
C28 C61 C62 C63 -178.4(3) . . . . ?
C28 C61 C62 C69 0.4(5) . . . . ?
C28 C61 C66 C65 177.6(3) . . . . ?
C28 C61 C66 C67 1.7(5) . . . . ?
C13 C74 C79 C80 -4.4(7) . . . . ?
C13 C74 C79 C78 175.9(4) . . . . ?
C13 C12 C11 C10 175.5(4) . . . . ?
C27 N4 C24 C23 -177.5(3) . . . . ?
C27 N4 C24 C25 1.8(4) . . . . ?
C27 C26 C25 C24 -0.7(4) . . . . ?
C52 C33 C34 N3 -174.8(3) . . . . ?
C52 C33 C34 C35 8.2(6) . . . . ?
C52 C57 C56 C55 0.0(6) . . . . ?
C17 N1 C14 C15 -1.8(4) . . . . ?
C17 N1 C14 C13 176.0(4) . . . . ?
C17 C18 C19 C20 -179.4(3) . . . . ?
C17 C18 C73 C72 -176.5(3) . . . . ?
C19 C18 C17 N1 146.4(4) . . . . ?
C19 C18 C17 C16 -34.5(6) . . . . ?
C19 C18 C73 C72 2.8(6) . . . . ?
C31 C32 C33 C34 -175.5(4) . . . . ?
C31 C32 C33 C52 6.7(5) . . . . ?
C54 C55 C56 C57 -0.6(6) . . . . ?
C39 C40 C41 C42 176.6(4) . . . . ?
C39 C40 C49 C48 -178.6(3) . . . . ?
C39 C40 C49 C50 -1.1(5) . . . . ?
C39 C38 C37 N3 30.0(5) . . . . ?
C39 C38 C37 C36 -145.9(4) . . . . ?
C39 C38 C51 C50 0.7(6) . . . . ?
C53 C52 C57 C56 1.1(6) . . . . ?
C53 C52 C57 C58 -178.7(4) . . . . ?
C53 C54 C55 C56 0.0(6) . . . . ?
C53 C54 C55 C59 179.2(4) . . . . ?
C20 C21 C22 C23 175.7(4) . . . . ?
C20 C21 C72 C73 4.0(5) . . . . ?
C20 C21 C72 C71 -175.7(4) . . . . ?
C14 N1 C17 C18 179.8(3) . . . . ?
C14 N1 C17 C16 0.7(4) . . . . ?
C14 C15 C16 C17 -1.7(5) . . . . ?
C14 C13 C74 C75 -90.6(5) . . . . ?
C14 C13 C74 C79 91.7(5) . . . . ?
C14 C13 C12 S1 0.9(6) . . . . ?
C14 C13 C12 C11 -176.9(4) . . . . ?
C55 C54 C53 C52 1.0(5) . . . . ?
C55 C54 C53 C60 -177.8(4) . . . . ?
C37 N3 C34 C33 -177.3(3) . . . . ?
C37 N3 C34 C35 0.2(4) . . . . ?
C37 C38 C39 C40 176.4(3) . . . . ?
C37 C38 C51 C50 -178.1(4) . . . . ?
C42 C43 C44 N2 -163.5(4) . . . . ?
C42 C43 C44 C45 22.6(6) . . . . ?
C42 C43 C48 C49 -1.7(5) . . . . ?
C51 C38 C39 C40 -2.4(5) . . . . ?
C51 C38 C37 N3 -151.2(4) . . . . ?
C51 C38 C37 C36 32.8(6) . . . . ?
C48 C43 C44 N2 21.0(5) . . . . ?
C48 C43 C44 C45 -152.9(4) . . . . ?
C48 C43 C42 C41 -0.2(6) . . . . ?
C48 C49 C50 C51 176.8(4) . . . . ?
C72 C21 C22 C23 -3.0(5) . . . . ?
C72 C21 C20 C19 -0.1(6) . . . . ?
C30 C29 C28 C61 -2.4(6) . . . . ?
C30 C29 C28 C27 -175.8(4) . . . . ?
C73 C18 C17 N1 -34.3(5) . . . . ?
C73 C18 C17 C16 144.8(4) . . . . ?
C73 C18 C19 C20 1.2(6) . . . . ?
C73 C72 C71 C70 -179.9(4) . . . . ?
C75 C74 C79 C80 177.9(5) . . . . ?
C75 C74 C79 C78 -1.8(7) . . . . ?
C75 C76 C77 C78 -0.4(8) . . . . ?
C75 C76 C77 C81 178.8(5) . . . . ?
C74 C13 C14 N1 179.1(3) . . . . ?
C74 C13 C14 C15 -3.5(6) . . . . ?
C74 C13 C12 S1 177.8(3) . . . . ?
C74 C13 C12 C11 -0.1(6) . . . . ?
C74 C75 C76 C77 -1.0(7) . . . . ?
C74 C79 C78 C77 0.4(8) . . . . ?
C10 C9 C8 C4 16.4(6) . . . . ?
C10 C9 C8 C47 -163.7(4) . . . . ?
C62 C61 C28 C29 86.9(4) . . . . ?
C62 C61 C28 C27 -99.3(4) . . . . ?
C62 C61 C66 C65 -0.5(5) . . . . ?
C62 C61 C66 C67 -176.4(4) . . . . ?
C70 C23 C24 N4 -22.3(5) . . . . ?
C70 C23 C24 C25 158.4(4) . . . . ?
C70 C23 C22 C21 0.1(5) . . . . ?
C66 C61 C28 C29 -91.2(4) . . . . ?
C66 C61 C28 C27 82.6(4) . . . . ?
C66 C61 C62 C63 -0.3(5) . . . . ?
C66 C61 C62 C69 178.4(4) . . . . ?
C71 C72 C73 C18 174.3(4) . . . . ?
C12 S1 C9 C8 171.8(3) . . . . ?
C12 S1 C9 C10 -3.1(3) . . . . ?
C12 C13 C14 N1 -4.2(6) . . . . ?
C12 C13 C14 C15 173.3(4) . . . . ?
C12 C13 C74 C75 92.4(4) . . . . ?
C12 C13 C74 C79 -85.3(5) . . . . ?
C3 C4 C5 C7 179.5(4) . . . . ?
C3 C4 C5 C6 -1.4(6) . . . . ?
C3 C2 C1 C6 -0.1(8) . . . . ?
C3 C2 C1 C84 -177.4(5) . . . . ?
C57 C52 C53 C54 -1.6(5) . . . . ?
C57 C52 C53 C60 177.2(3) . . . . ?
C50 C49 C48 C43 -175.7(4) . . . . ?
C47 N2 C44 C43 -173.3(3) . . . . ?
C47 N2 C44 C45 1.4(4) . . . . ?
C47 C8 C4 C3 79.7(5) . . . . ?
C47 C8 C4 C5 -102.2(4) . . . . ?
C16 C15 C14 N1 2.3(5) . . . . ?
C16 C15 C14 C13 -175.4(4) . . . . ?
C5 C4 C3 C2 0.8(6) . . . . ?
C5 C4 C3 C83 -177.8(4) . . . . ?
C65 C64 C63 C62 0.9(7) . . . . ?
C63 C64 C65 C66 -1.7(7) . . . . ?
C67 C66 C65 C64 177.4(4) . . . . ?
C2 C1 C6 C5 -0.5(7) . . . . ?
C76 C75 C74 C13 -175.6(4) . . . . ?
C76 C75 C74 C79 2.1(6) . . . . ?
C76 C77 C78 C79 0.7(8) . . . . ?
C69 C62 C63 C64 -178.6(4) . . . . ?
C7 C5 C6 C1 -179.6(4) . . . . ?
C82 C75 C74 C13 4.1(6) . . . . ?
C82 C75 C74 C79 -178.2(4) . . . . ?
C82 C75 C76 C77 179.3(5) . . . . ?
C58 C57 C56 C55 179.8(4) . . . . ?
C59 C55 C56 C57 -179.8(4) . . . . ?
C80 C79 C78 C77 -179.4(6) . . . . ?
C83 C3 C2 C1 178.5(5) . . . . ?
C68 C64 C65 C66 -178.1(4) . . . . ?
C68 C64 C63 C62 177.3(4) . . . . ?
C84 C1 C6 C5 176.8(5) . . . . ?
C81 C77 C78 C79 -178.5(5) . . . . ?

loop_
_smtbx_masks_void_nr
_smtbx_masks_void_average_x
_smtbx_masks_void_average_y
_smtbx_masks_void_average_z
_smtbx_masks_void_volume
_smtbx_masks_void_count_electrons
_smtbx_masks_void_content
1 0.077 0.423 0.423 1213.5 320.5 '6 CHCl3'
